data_2211593
loop_
_publ_author_name
'Yusof, M. Sukeri M.'
'Ramadzan, Nurul 'Izzah A.'
'Yamin, Bohari M.'

_publ_section_title
;
 1-(2,2-Dimethylpropionyl)-3-phenylthiourea
;
_journal_coeditor_code SA2022
_journal_issue 12
_journal_name_full 'Acta Crystallographica Section E'
_journal_page_first o5513
_journal_page_last o5514
_journal_paper_doi 10.1107/S1600536806046551
_journal_volume 62
_journal_year 2006
_chemical_formula_iupac 'C12 H16 N2 O S'
_chemical_formula_moiety 'C12 H16 N2 O S'
_chemical_formula_sum 'C12 H16 N2 O S'
_chemical_formula_weight 236.33
_chemical_name_systematic
;
1-(2,2-Dimethylpropionyl)-3-phenylthiourea
;
_space_group_IT_number 14
_symmetry_cell_setting monoclinic
_symmetry_space_group_name_Hall '-P 2ybc'
_symmetry_space_group_name_H-M 'P 1 21/c 1'
_atom_sites_solution_hydrogens geom
_atom_sites_solution_primary direct
_atom_sites_solution_secondary difmap
_audit_creation_method SHELXL-97
_cell_angle_alpha 90.00
_cell_angle_beta 103.839(4)
_cell_angle_gamma 90.00
_cell_formula_units_Z 4
_cell_length_a 10.8783(18)
_cell_length_b 6.3632(11)
_cell_length_c 18.963(3)
_cell_measurement_reflns_used 697
_cell_measurement_temperature 273(2)
_cell_measurement_theta_max 27.0
_cell_measurement_theta_min 1.9
_cell_volume 1274.5(4)
_computing_cell_refinement 'SAINT (Bruker, 2000)'
_computing_data_collection 'SMART (Bruker, 2000)'
_computing_data_reduction SAINT
_computing_molecular_graphics 'SHELXTL (Sheldrick, 1997b)'
_computing_publication_material
;
SHELXTL, PARST (Nardelli, 1995) and PLATON (Spek, 2003)
;
_computing_structure_refinement 'SHELXL97 (Sheldrick, 1997a)'
_computing_structure_solution 'SHELXS97 (Sheldrick, 1997a)'
_diffrn_ambient_temperature 273(2)
_diffrn_detector_area_resol_mean 83.66
_diffrn_measured_fraction_theta_full 0.999
_diffrn_measured_fraction_theta_max 0.999
_diffrn_measurement_device_type
;
Bruker SMART APEX CCD area-detector
;
_diffrn_measurement_method \w
_diffrn_radiation_monochromator graphite
_diffrn_radiation_source 'fine-focus sealed tube'
_diffrn_radiation_type MoK\a
_diffrn_radiation_wavelength 0.71073
_diffrn_reflns_av_R_equivalents 0.0247
_diffrn_reflns_av_sigmaI/netI 0.0331
_diffrn_reflns_limit_h_max 12
_diffrn_reflns_limit_h_min -13
_diffrn_reflns_limit_k_max 8
_diffrn_reflns_limit_k_min -5
_diffrn_reflns_limit_l_max 24
_diffrn_reflns_limit_l_min -23
_diffrn_reflns_number 7283
_diffrn_reflns_theta_full 27.00
_diffrn_reflns_theta_max 27.0
_diffrn_reflns_theta_min 1.9
_diffrn_standards_decay_% 0
_diffrn_standards_interval_time 0
_diffrn_standards_number 0
_exptl_absorpt_coefficient_mu 0.236
_exptl_absorpt_correction_T_max 0.9347
_exptl_absorpt_correction_T_min 0.8932
_exptl_absorpt_correction_type multi-scan
_exptl_absorpt_process_details '(SADABS; Sheldrick, 1996)'
_exptl_crystal_colour colourless
_exptl_crystal_density_diffrn 1.232
_exptl_crystal_density_method 'not measured'
_exptl_crystal_description block
_exptl_crystal_F_000 504
_exptl_crystal_size_max 0.49
_exptl_crystal_size_mid 0.31
_exptl_crystal_size_min 0.29
_refine_diff_density_max 0.178
_refine_diff_density_min -0.131
_refine_ls_extinction_method none
_refine_ls_goodness_of_fit_ref 1.08
_refine_ls_hydrogen_treatment constr
_refine_ls_matrix_type full
_refine_ls_number_parameters 148
_refine_ls_number_reflns 2776
_refine_ls_number_restraints 0
_refine_ls_restrained_S_all 1.08
_refine_ls_R_factor_all 0.072
_refine_ls_R_factor_gt 0.047
_refine_ls_shift/su_max 0.000
_refine_ls_shift/su_mean 0.000
_refine_ls_structure_factor_coef Fsqd
_refine_ls_weighting_details 'calc w=1/[\s^2^(Fo^2^)+(0.0457P)^2^+0.3088P] where P=(Fo^2^+2Fc^2^)/3'
_refine_ls_weighting_scheme calc
_refine_ls_wR_factor_gt 0.109
_refine_ls_wR_factor_ref 0.118
_reflns_number_gt 2016
_reflns_number_total 2776
_reflns_threshold_expression I>2\s(I)
_cod_data_source_file sa2022.cif
_cod_data_source_block I
_cod_original_sg_symbol_H-M 'P 21/c'
_cod_database_code 2211593
_cod_database_fobs_code 2211593

loop_
_symmetry_equiv_pos_as_xyz
'x, y, z'
'-x, y+1/2, -z+1/2'
'-x, -y, -z'
'x, -y-1/2, z-1/2'

loop_
_atom_site_type_symbol
_atom_site_label
_atom_site_fract_x
_atom_site_fract_y
_atom_site_fract_z
_atom_site_U_iso_or_equiv
_atom_site_adp_type
_atom_site_calc_flag
_atom_site_refinement_flags
_atom_site_occupancy
S S1 1.09213(5) 0.51177(9) 0.22066(3) 0.05237(19) Uani d . 1
O O1 0.70087(14) 0.6463(3) 0.08005(9) 0.0750(5) Uani d . 1
N N1 0.84412(15) 0.4895(3) 0.17139(9) 0.0469(4) Uani d . 1
H H1 0.8516 0.3986 0.2057 0.056 Uiso calc R 1
N N2 0.94684(15) 0.7074(3) 0.10689(9) 0.0491(4) Uani d . 1
H H2 0.8726 0.7309 0.0799 0.059 Uiso calc R 1
C C1 0.61634(19) 0.4175(4) 0.15769(12) 0.0517(5) Uani d . 1
C C2 0.4901(2) 0.5158(5) 0.11844(15) 0.0768(8) Uani d . 1
H H2A 0.4912 0.6634 0.1290 0.115 Uiso calc R 1
H H2B 0.4224 0.4499 0.1347 0.115 Uiso calc R 1
H H2C 0.4774 0.4956 0.0670 0.115 Uiso calc R 1
C C3 0.6174(2) 0.1846(4) 0.13752(15) 0.0717(7) Uani d . 1
H H3A 0.6016 0.1709 0.0857 0.107 Uiso calc R 1
H H3B 0.5527 0.1118 0.1545 0.107 Uiso calc R 1
H H3C 0.6985 0.1251 0.1597 0.107 Uiso calc R 1
C C4 0.6354(2) 0.4411(5) 0.23990(13) 0.0719(7) Uani d . 1
H H4A 0.7101 0.3661 0.2642 0.108 Uiso calc R 1
H H4B 0.5633 0.3849 0.2544 0.108 Uiso calc R 1
H H4C 0.6449 0.5872 0.2527 0.108 Uiso calc R 1
C C5 0.72261(19) 0.5295(3) 0.13257(12) 0.0489(5) Uani d . 1
C C6 0.95670(18) 0.5767(3) 0.16239(11) 0.0427(5) Uani d . 1
C C7 1.05236(18) 0.8123(3) 0.08896(10) 0.0446(5) Uani d . 1
C C8 1.0782(2) 1.0162(4) 0.10980(12) 0.0554(5) Uani d . 1
H H8 1.0298 1.0856 0.1369 0.066 Uiso calc R 1
C C9 1.1773(2) 1.1182(4) 0.09013(14) 0.0652(7) Uani d . 1
H H9 1.1961 1.2565 0.1046 0.078 Uiso calc R 1
C C10 1.2477(2) 1.0178(4) 0.04967(13) 0.0652(7) Uani d . 1
H H10 1.3138 1.0876 0.0363 0.078 Uiso calc R 1
C C11 1.2203(2) 0.8136(5) 0.02887(13) 0.0690(7) Uani d . 1
H H11 1.2682 0.7446 0.0014 0.083 Uiso calc R 1
C C12 1.1221(2) 0.7095(4) 0.04842(12) 0.0577(6) Uani d . 1
H H12 1.1034 0.5710 0.0342 0.069 Uiso calc R 1

loop_
_atom_site_aniso_label
_atom_site_aniso_U_11
_atom_site_aniso_U_22
_atom_site_aniso_U_33
_atom_site_aniso_U_12
_atom_site_aniso_U_13
_atom_site_aniso_U_23
S1 0.0399(3) 0.0563(4) 0.0601(3) -0.0022(2) 0.0105(2) 0.0048(3)
O1 0.0457(9) 0.0963(14) 0.0790(12) -0.0084(9) 0.0072(8) 0.0352(11)
N1 0.0377(9) 0.0518(10) 0.0519(10) -0.0060(8) 0.0118(7) 0.0075(8)
N2 0.0376(9) 0.0555(11) 0.0533(10) -0.0082(8) 0.0092(8) 0.0052(9)
C1 0.0384(11) 0.0634(14) 0.0552(12) -0.0067(10) 0.0150(9) -0.0002(11)
C2 0.0391(12) 0.103(2) 0.0886(18) -0.0017(13) 0.0153(12) 0.0130(16)
C3 0.0641(16) 0.0690(17) 0.0873(18) -0.0204(13) 0.0288(14) -0.0059(13)
C4 0.0561(14) 0.105(2) 0.0603(14) -0.0026(14) 0.0259(12) -0.0027(14)
C5 0.0431(11) 0.0516(13) 0.0531(12) -0.0048(10) 0.0137(9) -0.0011(10)
C6 0.0414(11) 0.0399(11) 0.0475(11) -0.0039(9) 0.0125(9) -0.0052(9)
C7 0.0376(10) 0.0506(12) 0.0450(11) -0.0050(9) 0.0086(9) 0.0053(9)
C8 0.0536(13) 0.0514(13) 0.0633(13) -0.0050(11) 0.0181(11) -0.0024(11)
C9 0.0612(15) 0.0525(14) 0.0795(17) -0.0136(12) 0.0119(13) 0.0093(12)
C10 0.0433(12) 0.087(2) 0.0636(14) -0.0124(13) 0.0106(11) 0.0245(14)
C11 0.0508(14) 0.094(2) 0.0677(16) -0.0012(14) 0.0260(12) -0.0014(14)
C12 0.0513(13) 0.0582(14) 0.0648(14) -0.0060(11) 0.0165(11) -0.0078(11)

loop_
_atom_type_symbol
_atom_type_description
_atom_type_scat_dispersion_real
_atom_type_scat_dispersion_imag
_atom_type_scat_source
C C 0.0033 0.0016 'International Tables Vol C Tables 4.2.6.8 and 6.1.1.4'
H H 0.0000 0.0000 'International Tables Vol C Tables 4.2.6.8 and 6.1.1.4'
N N 0.0061 0.0033 'International Tables Vol C Tables 4.2.6.8 and 6.1.1.4'
O O 0.0106 0.0060 'International Tables Vol C Tables 4.2.6.8 and 6.1.1.4'
S S 0.1246 0.1234 'International Tables Vol C Tables 4.2.6.8 and 6.1.1.4'

loop_
_geom_angle_atom_site_label_1
_geom_angle_atom_site_label_2
_geom_angle_atom_site_label_3
_geom_angle
C5 N1 C6 128.48(17)
C5 N1 H1 115.8
C6 N1 H1 115.8
C6 N2 C7 124.18(17)
C6 N2 H2 117.9
C7 N2 H2 117.9
C5 C1 C4 110.08(18)
C5 C1 C2 108.41(19)
C4 C1 C2 110.0(2)
C5 C1 C3 108.80(18)
C4 C1 C3 110.0(2)
C2 C1 C3 109.5(2)
C1 C2 H2A 109.5
C1 C2 H2B 109.5
H2A C2 H2B 109.5
C1 C2 H2C 109.5
H2A C2 H2C 109.5
H2B C2 H2C 109.5
C1 C3 H3A 109.5
C1 C3 H3B 109.5
H3A C3 H3B 109.5
C1 C3 H3C 109.5
H3A C3 H3C 109.5
H3B C3 H3C 109.5
C1 C4 H4A 109.5
C1 C4 H4B 109.5
H4A C4 H4B 109.5
C1 C4 H4C 109.5
H4A C4 H4C 109.5
H4B C4 H4C 109.5
O1 C5 N1 121.61(19)
O1 C5 C1 121.69(19)
N1 C5 C1 116.69(18)
N2 C6 N1 116.17(17)
N2 C6 S1 124.91(15)
N1 C6 S1 118.92(15)
C8 C7 C12 120.9(2)
C8 C7 N2 119.56(19)
C12 C7 N2 119.48(19)
C7 C8 C9 119.1(2)
C7 C8 H8 120.4
C9 C8 H8 120.4
C10 C9 C8 120.7(2)
C10 C9 H9 119.7
C8 C9 H9 119.7
C9 C10 C11 119.5(2)
C9 C10 H10 120.2
C11 C10 H10 120.2
C10 C11 C12 120.4(2)
C10 C11 H11 119.8
C12 C11 H11 119.8
C7 C12 C11 119.3(2)
C7 C12 H12 120.3
C11 C12 H12 120.3

loop_
_geom_bond_atom_site_label_1
_geom_bond_atom_site_label_2
_geom_bond_distance
S1 C6 1.668(2)
O1 C5 1.220(2)
N1 C5 1.374(3)
N1 C6 1.392(2)
N1 H1 0.8600
N2 C6 1.325(2)
N2 C7 1.437(2)
N2 H2 0.8600
C1 C5 1.528(3)
C1 C4 1.530(3)
C1 C2 1.530(3)
C1 C3 1.531(3)
C2 H2A 0.9600
C2 H2B 0.9600
C2 H2C 0.9600
C3 H3A 0.9600
C3 H3B 0.9600
C3 H3C 0.9600
C4 H4A 0.9600
C4 H4B 0.9600
C4 H4C 0.9600
C7 C8 1.366(3)
C7 C12 1.368(3)
C8 C9 1.384(3)
C8 H8 0.9300
C9 C10 1.366(3)
C9 H9 0.9300
C10 C11 1.370(4)
C10 H10 0.9300
C11 C12 1.381(3)
C11 H11 0.9300
C12 H12 0.9300

loop_
_geom_hbond_atom_site_label_D
_geom_hbond_atom_site_label_H
_geom_hbond_atom_site_label_A
_geom_hbond_site_symmetry_A
_geom_hbond_distance_DH
_geom_hbond_distance_HA
_geom_hbond_distance_DA
_geom_hbond_angle_DHA
_geom_hbond_publ_flag
N2 H2 O1 1_555 0.86 1.94 2.630(2) 136 yes
N1 H1 S1 2_745 0.86 2.82 3.638(2) 159 yes

loop_
_geom_torsion_atom_site_label_1
_geom_torsion_atom_site_label_2
_geom_torsion_atom_site_label_3
_geom_torsion_atom_site_label_4
_geom_torsion
C6 N1 C5 O1 4.2(3)
C6 N1 C5 C1 -176.81(19)
C4 C1 C5 O1 -132.9(2)
C2 C1 C5 O1 -12.5(3)
C3 C1 C5 O1 106.5(3)
C4 C1 C5 N1 48.1(3)
C2 C1 C5 N1 168.5(2)
C3 C1 C5 N1 -72.5(2)
C7 N2 C6 N1 -179.96(18)
C7 N2 C6 S1 0.0(3)
C5 N1 C6 N2 -3.9(3)
C5 N1 C6 S1 176.14(17)
C6 N2 C7 C8 -99.4(2)
C6 N2 C7 C12 83.6(3)
C12 C7 C8 C9 -0.8(3)
N2 C7 C8 C9 -177.79(19)
C7 C8 C9 C10 0.8(3)
C8 C9 C10 C11 -0.5(4)
C9 C10 C11 C12 0.2(4)
C8 C7 C12 C11 0.5(3)
N2 C7 C12 C11 177.49(19)
C10 C11 C12 C7 -0.1(4)

loop_
_cod_related_entry_id
_cod_related_entry_database
_cod_related_entry_code
1 ChemSpider 702371
